data_7243328
loop_
_publ_author_name
'Peloquin, Andrew J.'
'McMillen, Colin D.'
'Pennington, William T.'

_publ_section_title
;
 One dimensional halogen bond design: Br&#x22EF;N versus I&#x22EF;N with
 fluoroarenes
;
_journal_issue 35
_journal_name_full CrystEngComm
_journal_page_first 6098
_journal_page_last 6106
_journal_paper_doi 10.1039/D1CE00864A
_journal_volume 23
_journal_year 2021
_chemical_formula_moiety 'C12 F8 I2, 2(C6 H4 N)'
_chemical_formula_sum 'C24 H8 F8 I2 N2'
_chemical_formula_weight 730.141
_space_group_crystal_system triclinic
_space_group_IT_number 2
_space_group_name_Hall '-P 1'
_space_group_name_H-M_alt 'P -1'
_symmetry_Int_Tables_number 2
_atom_sites_solution_primary dual
_audit_creation_date 2021-05-25
_audit_creation_method
;
Olex2 1.3
(compiled 2020.11.12 svn.r5f609507 for OlexSys, GUI svn.r6272)
;
_audit_update_record
;
2021-06-27 deposited with the CCDC.	2021-08-02 downloaded from the CCDC.
;
_cell_angle_alpha 113.307(3)
_cell_angle_beta 99.272(3)
_cell_angle_gamma 94.932(3)
_cell_formula_units_Z 2
_cell_length_a 7.7139(6)
_cell_length_b 12.2385(10)
_cell_length_c 13.5005(11)
_cell_measurement_reflns_used 9679
_cell_measurement_temperature 100.01
_cell_measurement_theta_max 30.064
_cell_measurement_theta_min 2.712
_cell_volume 1139.37(16)
_computing_cell_refinement 'Bruker SAINT'
_computing_data_collection 'Bruker APEX3'
_computing_data_reduction 'Bruker SAINT'
_computing_molecular_graphics 'Olex2 1.3 (Dolomanov et al., 2009)'
_computing_publication_material 'Olex2 1.3 (Dolomanov et al., 2009)'
_computing_structure_refinement 'SHELXL-2016/6 (Sheldrick, 2016)'
_computing_structure_solution 'SHELXT 2014/5 (Sheldrick, 2014)'
_diffrn_ambient_temperature 100.01
_diffrn_measured_fraction_theta_full 0.9976
_diffrn_measured_fraction_theta_max 0.9979
_diffrn_measurement_device_type 'Bruker D8 Quest Photon 100'
_diffrn_measurement_method '\f and \w scans'
_diffrn_radiation_type MoK\a
_diffrn_radiation_wavelength 0.71073
_diffrn_reflns_av_R_equivalents 0.0307
_diffrn_reflns_av_unetI/netI 0.0165
_diffrn_reflns_Laue_measured_fraction_full 0.9976
_diffrn_reflns_Laue_measured_fraction_max 0.9979
_diffrn_reflns_limit_h_max 9
_diffrn_reflns_limit_h_min -9
_diffrn_reflns_limit_k_max 15
_diffrn_reflns_limit_k_min -15
_diffrn_reflns_limit_l_max 16
_diffrn_reflns_limit_l_min -16
_diffrn_reflns_number 33909
_diffrn_reflns_point_group_measured_fraction_full 0.9976
_diffrn_reflns_point_group_measured_fraction_max 0.9979
_diffrn_reflns_theta_full 25.2417
_diffrn_reflns_theta_max 26.37
_diffrn_reflns_theta_min 2.71
_diffrn_source 'fine focus sealed tube'
_diffrn_source_current 1.0
_diffrn_source_power 0.05
_diffrn_source_voltage 50.0
_diffrn_standards_number 0
_exptl_absorpt_coefficient_mu 2.842
_exptl_absorpt_correction_T_max 0.7460
_exptl_absorpt_correction_T_min 0.6899
_exptl_absorpt_correction_type multi-scan
_exptl_absorpt_process_details
;
SADABS-2014/5 (Bruker,2014/5) was used for absorption correction.
wR2(int) was 0.0626 before and 0.0481 after correction.
The Ratio of minimum to maximum transmission is 0.9248.
The \l/2 correction factor is Not present.
;
_exptl_crystal_colour yellow
_exptl_crystal_colour_primary yellow
_exptl_crystal_density_diffrn 2.128
_exptl_crystal_density_meas ?
_exptl_crystal_density_method 'not measured'
_exptl_crystal_description block
_exptl_crystal_F_000 686.890
_exptl_crystal_size_max 0.177
_exptl_crystal_size_mid 0.167
_exptl_crystal_size_min 0.125
_exptl_transmission_factor_max 'not measured'
_exptl_transmission_factor_min 'not measured'
_refine_diff_density_max 0.3912
_refine_diff_density_min -0.3641
_refine_diff_density_rms 0.0710
_refine_ls_d_res_high 0.8000
_refine_ls_d_res_low 7.5085
_refine_ls_goodness_of_fit_ref 1.0633
_refine_ls_hydrogen_treatment constr
_refine_ls_matrix_type full
_refine_ls_number_constraints 16
_refine_ls_number_parameters 325
_refine_ls_number_reflns 4656
_refine_ls_number_restraints 0
_refine_ls_restrained_S_all 1.0633
_refine_ls_R_factor_all 0.0163
_refine_ls_R_factor_gt 0.0143
_refine_ls_shift/su_max 0.0002
_refine_ls_shift/su_mean 0.0000
_refine_ls_structure_factor_coef Fsqd
_refine_ls_weighting_details 'w=1/[\s^2^(Fo^2^)+(0.0110P)^2^+1.0645P] where P=(Fo^2^+2Fc^2^)/3'
_refine_ls_weighting_scheme calc
_refine_ls_wR_factor_gt 0.0340
_refine_ls_wR_factor_ref 0.0355
_reflns_Friedel_coverage 0.0
_reflns_limit_h_max 9
_reflns_limit_h_min -9
_reflns_limit_k_max 13
_reflns_limit_k_min -15
_reflns_limit_l_max 16
_reflns_limit_l_min 0
_reflns_number_gt 4343
_reflns_number_total 4656
_reflns_threshold_expression I>=2u(I)
_cod_data_source_file d1ce00864a2.cif
_cod_data_source_block I2F8bph_phenaz
_cod_depositor_comments
;
The following automatic conversions were performed:

data item '_exptl_crystal_density_meas' value 'not measured' was
changed to '?' -- the value is perceived as not measured.

Automatic conversion script
Id: cif_fix_values 7556 2019-12-06 15:28:31Z antanas 

 Adding full bibliography for 7243307--7243335.cif.
;
_cod_database_code 7243328
_olex2_refinement_description
;
1.a Aromatic/amide H refined with riding coordinates:
 C15(H15), C16(H16), C17(H17), C18(H18), C20(H20), C21(H21), C23(H23), C24(H24)
;
_olex2_submission_special_instructions 'No special instructions were received'

loop_
_space_group_symop_id
_space_group_symop_operation_xyz
1 x,y,z
2 -x,-y,-z

loop_
_atom_site_label
_atom_site_type_symbol
_atom_site_fract_x
_atom_site_fract_y
_atom_site_fract_z
_atom_site_U_iso_or_equiv
_atom_site_adp_type
_atom_site_occupancy
_atom_site_refinement_flags_posn
I1 I 0.689356(16) 0.764198(11) 1.183744(10) 0.01766(4) Uani 1.000000 .
I2 I -0.155697(15) 0.211894(11) 0.329172(9) 0.01539(4) Uani 1.000000 .
F1 F 0.76982(14) 0.56544(11) 0.96283(10) 0.0243(3) Uani 1.000000 .
F2 F 0.57517(14) 0.44663(11) 0.75847(9) 0.0215(2) Uani 1.000000 .
F3 F 0.10133(15) 0.65343(11) 0.86570(9) 0.0240(3) Uani 1.000000 .
F4 F 0.29658(16) 0.77527(11) 1.06928(9) 0.0273(3) Uani 1.000000 .
F5 F 0.22279(16) 0.38656(12) 0.40596(9) 0.0268(3) Uani 1.000000 .
F6 F 0.42448(15) 0.52667(11) 0.60492(9) 0.0243(3) Uani 1.000000 .
F7 F -0.00892(14) 0.41265(11) 0.77194(9) 0.0210(2) Uani 1.000000 .
F8 F -0.21323(14) 0.27759(11) 0.57411(9) 0.0217(3) Uani 1.000000 .
C1 C 0.5383(3) 0.67321(17) 1.02274(15) 0.0166(4) Uani 1.000000 .
C2 C 0.6046(2) 0.58950(18) 0.94043(16) 0.0171(4) Uani 1.000000 .
C3 C 0.5043(2) 0.52746(17) 0.83438(15) 0.0159(4) Uani 1.000000 .
C4 C 0.3308(2) 0.54511(17) 0.80573(15) 0.0154(4) Uani 1.000000 .
C5 C 0.2669(3) 0.63023(18) 0.88856(16) 0.0177(4) Uani 1.000000 .
C6 C 0.3679(3) 0.69314(18) 0.99404(16) 0.0187(4) Uani 1.000000 .
C7 C -0.0003(2) 0.32668(17) 0.48429(15) 0.0156(4) Uani 1.000000 .
C8 C 0.1637(3) 0.39214(18) 0.49570(16) 0.0172(4) Uani 1.000000 .
C9 C 0.2684(2) 0.46371(18) 0.59841(16) 0.0173(4) Uani 1.000000 .
C10 C 0.2162(2) 0.47272(17) 0.69486(15) 0.0146(4) Uani 1.000000 .
C11 C 0.0502(2) 0.40872(18) 0.68269(15) 0.0155(4) Uani 1.000000 .
C12 C -0.0554(2) 0.33849(17) 0.57993(16) 0.0154(4) Uani 1.000000 .
N1 N 0.9176(2) 0.89752(15) 1.40223(13) 0.0167(3) Uani 1.000000 .
C13 C 0.8426(2) 0.93450(18) 1.49081(16) 0.0165(4) Uani 1.000000 .
C14 C 1.0743(2) 0.96133(17) 1.40991(16) 0.0158(4) Uani 1.000000 .
C15 C 1.1606(3) 0.92537(19) 1.31905(17) 0.0210(4) Uani 1.000000 .
H15 H 1.1083(3) 0.85587(19) 1.25329(17) 0.0252(5) Uiso 1.000000 R
C16 C 1.3183(3) 0.9906(2) 1.32639(17) 0.0235(4) Uani 1.000000 .
H16 H 1.3749(3) 0.9662(2) 1.26536(17) 0.0282(5) Uiso 1.000000 R
C17 C 1.3992(3) 1.0948(2) 1.42423(17) 0.0243(5) Uani 1.000000 .
H17 H 1.5085(3) 1.1396(2) 1.42738(17) 0.0292(5) Uiso 1.000000 R
C18 C 1.3222(3) 1.13120(19) 1.51316(17) 0.0211(4) Uani 1.000000 .
H18 H 1.3783(3) 1.20054(19) 1.57815(17) 0.0253(5) Uiso 1.000000 R
N2 N -0.3944(2) 0.06020(14) 0.10862(13) 0.0147(3) Uani 1.000000 .
C19 C -0.5562(2) 0.08650(17) 0.08209(15) 0.0144(4) Uani 1.000000 .
C20 C -0.6239(3) 0.17650(18) 0.16409(16) 0.0175(4) Uani 1.000000 .
H20 H -0.5558(3) 0.21650(18) 0.23752(16) 0.0210(5) Uiso 1.000000 R
C21 C -0.7862(3) 0.20511(18) 0.13718(16) 0.0192(4) Uani 1.000000 .
H21 H -0.8300(3) 0.26579(18) 0.19203(16) 0.0230(5) Uiso 1.000000 R
C22 C -0.3371(2) -0.02562(17) 0.02815(15) 0.0137(4) Uani 1.000000 .
C23 C -0.1677(2) -0.05780(18) 0.05210(16) 0.0167(4) Uani 1.000000 .
H23 H -0.0953(2) -0.01795(18) 0.12437(16) 0.0201(5) Uiso 1.000000 R
C24 C -0.1088(3) -0.14535(18) -0.02797(16) 0.0189(4) Uani 1.000000 .
H24 H 0.0040(3) -0.16691(18) -0.01078(16) 0.0226(5) Uiso 1.000000 R

loop_
_atom_site_aniso_label
_atom_site_aniso_U_11
_atom_site_aniso_U_22
_atom_site_aniso_U_33
_atom_site_aniso_U_12
_atom_site_aniso_U_13
_atom_site_aniso_U_23
I1 0.01977(7) 0.01702(7) 0.01187(6) -0.00180(5) -0.00214(5) 0.00463(5)
I2 0.01475(6) 0.01605(7) 0.01106(6) -0.00004(5) 0.00034(4) 0.00265(5)
F1 0.0128(5) 0.0301(7) 0.0229(6) 0.0040(5) -0.0014(5) 0.0056(5)
F2 0.0157(5) 0.0235(6) 0.0178(6) 0.0046(5) 0.0053(4) -0.0000(5)
F3 0.0196(6) 0.0283(7) 0.0166(6) 0.0124(5) -0.0009(5) 0.0016(5)
F4 0.0289(7) 0.0283(7) 0.0144(6) 0.0133(5) 0.0013(5) -0.0021(5)
F5 0.0246(6) 0.0360(7) 0.0121(6) -0.0090(5) 0.0049(5) 0.0047(5)
F6 0.0185(6) 0.0295(7) 0.0176(6) -0.0096(5) 0.0030(5) 0.0054(5)
F7 0.0170(6) 0.0312(7) 0.0128(5) 0.0005(5) 0.0039(4) 0.0074(5)
F8 0.0132(5) 0.0302(7) 0.0172(6) -0.0053(5) 0.0012(4) 0.0076(5)
C1 0.0207(10) 0.0145(9) 0.0093(9) -0.0022(7) -0.0022(7) 0.0027(7)
C2 0.0132(9) 0.0190(10) 0.0188(10) 0.0005(7) 0.0010(7) 0.0087(8)
C3 0.0163(9) 0.0141(9) 0.0147(9) 0.0015(7) 0.0048(7) 0.0030(8)
C4 0.0160(9) 0.0131(9) 0.0136(9) -0.0008(7) 0.0014(7) 0.0033(7)
C5 0.0160(9) 0.0192(10) 0.0165(9) 0.0047(8) 0.0014(7) 0.0064(8)
C6 0.0239(10) 0.0167(10) 0.0128(9) 0.0060(8) 0.0042(8) 0.0026(8)
C7 0.0142(9) 0.0144(9) 0.0133(9) 0.0011(7) -0.0004(7) 0.0023(7)
C8 0.0190(9) 0.0190(10) 0.0128(9) 0.0020(8) 0.0049(7) 0.0056(8)
C9 0.0152(9) 0.0166(10) 0.0167(9) -0.0012(7) 0.0033(7) 0.0044(8)
C10 0.0145(9) 0.0137(9) 0.0120(9) 0.0023(7) 0.0009(7) 0.0025(7)
C11 0.0160(9) 0.0183(10) 0.0123(9) 0.0049(7) 0.0051(7) 0.0055(8)
C12 0.0112(8) 0.0166(9) 0.0168(9) 0.0004(7) 0.0020(7) 0.0060(8)
N1 0.0155(8) 0.0174(8) 0.0139(8) -0.0005(6) 0.0009(6) 0.0044(7)
C13 0.0165(9) 0.0165(10) 0.0157(9) 0.0013(7) 0.0003(7) 0.0074(8)
C14 0.0159(9) 0.0155(9) 0.0154(9) 0.0022(7) 0.0009(7) 0.0068(8)
C15 0.0209(10) 0.0218(11) 0.0169(10) 0.0019(8) 0.0039(8) 0.0050(8)
C16 0.0211(10) 0.0297(12) 0.0195(10) 0.0030(9) 0.0077(8) 0.0090(9)
C17 0.0180(10) 0.0294(12) 0.0236(11) -0.0031(8) 0.0045(8) 0.0104(9)
C18 0.0197(10) 0.0197(10) 0.0177(10) -0.0044(8) 0.0007(8) 0.0042(8)
N2 0.0145(8) 0.0146(8) 0.0132(7) 0.0010(6) 0.0013(6) 0.0047(6)
C19 0.0157(9) 0.0123(9) 0.0148(9) 0.0007(7) 0.0036(7) 0.0056(7)
C20 0.0194(10) 0.0177(10) 0.0122(9) 0.0018(8) 0.0032(7) 0.0033(8)
C21 0.0204(10) 0.0181(10) 0.0169(10) 0.0043(8) 0.0071(8) 0.0038(8)
C22 0.0151(9) 0.0124(9) 0.0129(9) -0.0002(7) 0.0028(7) 0.0049(7)
C23 0.0154(9) 0.0175(10) 0.0148(9) 0.0006(7) 0.0008(7) 0.0055(8)
C24 0.0150(9) 0.0199(10) 0.0205(10) 0.0037(8) 0.0034(8) 0.0073(8)

loop_
_atom_type_symbol
_atom_type_scat_dispersion_real
_atom_type_scat_dispersion_imag
_atom_type_scat_Cromer_Mann_a1
_atom_type_scat_Cromer_Mann_a2
_atom_type_scat_Cromer_Mann_a3
_atom_type_scat_Cromer_Mann_a4
_atom_type_scat_Cromer_Mann_b1
_atom_type_scat_Cromer_Mann_b2
_atom_type_scat_Cromer_Mann_b3
_atom_type_scat_Cromer_Mann_b4
_atom_type_scat_Cromer_Mann_c
_atom_type_scat_source
_atom_type_scat_dispersion_source
I -0.41187 1.83264 20.14720 18.99490 7.51380 2.27350 4.34700 0.38140 27.76600 66.87760 4.07119989395 'International Tables Volume C Table 6.1.1.4 (pp. 500-502)' 'Henke, Gullikson and Davis, At. Data and Nucl. Data Tables, 1993, 54, 2'
H 0.00000 0.00000 0.49300 0.32291 0.14019 0.04081 10.51090 26.12570 3.14236 57.79970 0.0030380000826 'International Tables Volume C Table 6.1.1.4 (pp. 500-502)' 'Henke, Gullikson and Davis, At. Data and Nucl. Data Tables, 1993, 54, 2'
C 0.00347 0.00161 2.31000 1.02000 1.58860 0.86500 20.84390 10.20750 0.56870 51.65120 0.215599998832 'International Tables Volume C Table 6.1.1.4 (pp. 500-502)' 'Henke, Gullikson and Davis, At. Data and Nucl. Data Tables, 1993, 54, 2'
F 0.01794 0.01033 3.53920 2.64120 1.51700 1.02430 10.28250 4.29440 0.26150 26.14760 0.277599990368 'International Tables Volume C Table 6.1.1.4 (pp. 500-502)' 'Henke, Gullikson and Davis, At. Data and Nucl. Data Tables, 1993, 54, 2'
N 0.00653 0.00323 12.21260 3.13220 2.01250 1.16630 0.00570 9.89330 28.99750 0.58260 -11.5290002823 'International Tables Volume C Table 6.1.1.4 (pp. 500-502)' 'Henke, Gullikson and Davis, At. Data and Nucl. Data Tables, 1993, 54, 2'

loop_
_geom_angle_atom_site_label_1
_geom_angle_atom_site_label_2
_geom_angle_atom_site_label_3
_geom_angle
_geom_angle_site_symmetry_1
_geom_angle_site_symmetry_3
_geom_angle_publ_flag
C2 C1 I1 121.36(14) . . ?
C6 C1 I1 121.51(14) . . ?
C6 C1 C2 117.13(17) . . ?
C1 C2 F1 120.23(17) . . ?
C3 C2 F1 118.10(17) . . ?
C3 C2 C1 121.67(17) . . ?
C2 C3 F2 118.93(17) . . ?
C4 C3 F2 119.65(16) . . ?
C4 C3 C2 121.40(17) . . ?
C5 C4 C3 116.32(17) . . ?
C10 C4 C3 122.22(17) . . ?
C10 C4 C5 121.38(17) . . ?
C4 C5 F3 119.32(16) . . ?
C6 C5 F3 118.49(17) . . ?
C6 C5 C4 122.19(18) . . ?
C1 C6 F4 120.30(17) . . ?
C5 C6 F4 118.44(17) . . ?
C5 C6 C1 121.27(18) . . ?
C8 C7 I2 121.63(14) . . ?
C12 C7 I2 121.06(14) . . ?
C12 C7 C8 117.30(17) . . ?
C7 C8 F5 120.12(17) . . ?
C9 C8 F5 118.72(17) . . ?
C9 C8 C7 121.16(17) . . ?
C8 C9 F6 118.80(17) . . ?
C10 C9 F6 119.45(16) . . ?
C10 C9 C8 121.75(17) . . ?
C9 C10 C4 122.37(17) . . ?
C11 C10 C4 120.94(17) . . ?
C11 C10 C9 116.69(17) . . ?
C10 C11 F7 120.11(16) . . ?
C12 C11 F7 118.41(16) . . ?
C12 C11 C10 121.47(17) . . ?
C7 C12 F8 120.00(16) . . ?
C11 C12 F8 118.38(17) . . ?
C11 C12 C7 121.59(17) . . ?
C14 N1 C13 117.67(16) . . ?
C14 C13 N1 121.37(17) 2_778 . ?
C18 C13 N1 119.58(17) 2_778 . ?
C18 C13 C14 119.04(18) 2_778 2_778 ?
C13 C14 N1 120.96(17) 2_778 . ?
C15 C14 N1 120.02(17) . . ?
C15 C14 C13 119.02(17) . 2_778 ?
H15 C15 C14 119.99(11) . . ?
C16 C15 C14 120.03(19) . . ?
C16 C15 H15 119.99(12) . . ?
H16 C16 C15 119.55(12) . . ?
C17 C16 C15 120.90(19) . . ?
C17 C16 H16 119.55(12) . . ?
H17 C17 C16 119.57(12) . . ?
C18 C17 C16 120.85(19) . . ?
C18 C17 H17 119.57(12) . . ?
C17 C18 C13 120.14(19) . 2_778 ?
H18 C18 C13 119.93(11) . 2_778 ?
H18 C18 C17 119.93(12) . . ?
C22 N2 C19 117.27(16) . . ?
C20 C19 N2 119.74(17) . . ?
C22 C19 N2 121.16(17) 2_455 . ?
C22 C19 C20 119.09(17) 2_455 . ?
H20 C20 C19 120.01(11) . . ?
C21 C20 C19 119.99(18) . . ?
C21 C20 H20 120.01(12) . . ?
H21 C21 C20 119.56(12) . . ?
C24 C21 C20 120.88(18) 2_455 . ?
C24 C21 H21 119.56(11) 2_455 . ?
C19 C22 N2 121.56(17) 2_455 . ?
C23 C22 N2 119.55(17) . . ?
C23 C22 C19 118.89(17) . 2_455 ?
H23 C23 C22 119.86(11) . . ?
C24 C23 C22 120.29(18) . . ?
C24 C23 H23 119.86(11) . . ?
C23 C24 C21 120.85(18) . 2_455 ?
H24 C24 C21 119.58(11) . 2_455 ?
H24 C24 C23 119.58(11) . . ?

loop_
_geom_bond_atom_site_label_1
_geom_bond_atom_site_label_2
_geom_bond_distance
_geom_bond_site_symmetry_2
_geom_bond_publ_flag
I1 C1 2.0900(18) . ?
I2 C7 2.0904(18) . ?
F1 C2 1.347(2) . ?
F2 C3 1.341(2) . ?
F3 C5 1.346(2) . ?
F4 C6 1.346(2) . ?
F5 C8 1.341(2) . ?
F6 C9 1.343(2) . ?
F7 C11 1.341(2) . ?
F8 C12 1.346(2) . ?
C1 C2 1.385(3) . ?
C1 C6 1.379(3) . ?
C2 C3 1.381(3) . ?
C3 C4 1.392(3) . ?
C4 C5 1.387(3) . ?
C4 C10 1.482(3) . ?
C5 C6 1.378(3) . ?
C7 C8 1.389(3) . ?
C7 C12 1.382(3) . ?
C8 C9 1.378(3) . ?
C9 C10 1.390(3) . ?
C10 C11 1.392(3) . ?
C11 C12 1.378(3) . ?
N1 C13 1.345(2) . ?
N1 C14 1.348(2) . ?
C13 C14 1.436(3) 2_778 ?
C13 C18 1.426(3) 2_778 ?
C14 C15 1.424(3) . ?
C15 H15 0.9500 . ?
C15 C16 1.363(3) . ?
C16 H16 0.9500 . ?
C16 C17 1.423(3) . ?
C17 H17 0.9500 . ?
C17 C18 1.358(3) . ?
C18 H18 0.9500 . ?
N2 C19 1.344(2) . ?
N2 C22 1.345(2) . ?
C19 C20 1.426(3) . ?
C19 C22 1.439(3) 2_455 ?
C20 H20 0.9500 . ?
C20 C21 1.361(3) . ?
C21 H21 0.9500 . ?
C21 C24 1.423(3) 2_455 ?
C22 C23 1.422(3) . ?
C23 H23 0.9500 . ?
C23 C24 1.360(3) . ?
C24 H24 0.9500 . ?
